data_2105524
loop_
_publ_author_name
'Schefer, J.'
'Schwarzenbach, D.'
'Fischer, P.'
'Koetzle, Th.'
'Larsen, F. K.'
'Hauss\"uhl, S.'
'R\"udlinger, M.'
'McIntyre, G.'
'Birkedal, H.'
'B\"urgi, H.-B.'

_publ_section_title
;
 Neutron and X-ray Diffraction Study of the Thermal Motion in K~2~PtCl~6~
 as a Function of Temperature
;
_journal_issue 2
_journal_name_full 'Acta Crystallographica Section B'
_journal_page_first 121
_journal_page_last 128
_journal_paper_doi 10.1107/S0108768197011956
_journal_volume 54
_journal_year 1998
_chemical_formula_moiety 'K2 Pt Cl6'
_chemical_formula_sum 'Cl6 K2 Pt'
_chemical_formula_weight 486.004
_chemical_name_systematic 'Potassium hexachloroplatinate(IV)'
_space_group_IT_number 225
_symmetry_cell_setting cubic
_symmetry_space_group_name_Hall '-F 4 2 3'
_symmetry_space_group_name_H-M 'F m -3 m'
_cell_angle_alpha 90.00000
_cell_angle_beta 90.00000
_cell_angle_gamma 90.00000
_cell_formula_units_Z 4
_cell_length_a 9.743(3)
_cell_length_b 9.743(3)
_cell_length_c 9.743(3)
_cell_measurement_temperature 293
_cell_volume 924.9(5)
_diffrn_ambient_temperature 293
_diffrn_measurement_device 'Enraf-Nonius CAD-4'
_diffrn_measurement_method \w-2\q
_diffrn_radiation_monochromator 'graphite (0 0 2)'
_diffrn_radiation_type xray_tube
_diffrn_radiation_wavelength 0.56087
_diffrn_reflns_av_R_equivalents 0.012
_diffrn_reflns_number 9007
_diffrn_reflns_theta_max 46.81
_diffrn_standards_interval_time 180
_diffrn_standards_number 3
_exptl_absorpt_coefficient_mu 9.55
_exptl_absorpt_correction_T_max 0.501
_exptl_absorpt_correction_T_min 0.457
_exptl_absorpt_correction_type 'analytical integration'
_exptl_crystal_density_diffrn 3.490
_exptl_crystal_description 'nearly perfect octahedral shape {111}'
_exptl_crystal_F_000 872.0
_exptl_crystal_size_max 0.097
_exptl_crystal_size_mid 0.097(2)
_exptl_crystal_size_min 0.097
_refine_ls_extinction_coef 'g = 0.286(2), ymin = 0.83'
_refine_ls_extinction_method 'Type I, Lorentzian'
_refine_ls_goodness_of_fit_all 2.080
_refine_ls_goodness_of_fit_obs 2.080
_refine_ls_matrix_type full
_refine_ls_number_parameters 5
_refine_ls_number_reflns 489
_refine_ls_R_factor_all 0.012
_refine_ls_R_factor_obs 0.012
_refine_ls_structure_factor_coef Fsqd
_refine_ls_weighting_details w=(\s^2^(Fo^2^)+(0.05(Fo^2^)^2^)^-1^
_refine_ls_weighting_scheme calc
_refine_ls_wR_factor_all 0.016
_refine_ls_wR_factor_obs 0.016
_reflns_number_observed 489
_reflns_number_total 489
_reflns_observed_criterion refl_observed_if_F_square_>_10__sigma(F_square)
_cod_data_source_file ab0382.cif
_cod_data_source_block RSS1
_cod_depositor_comments
;
The following automatic conversions were performed:

'_refine_ls_weighting_scheme' value
'w=(\s^2^(Fo^2^)+(0.05(Fo^2^)^2^)^-1^' was changed to 'calc'. New tag
'_refine_ls_weighting_details' was created. The value of the new tag
was set to 'w=(\s^2^(Fo^2^)+(0.05(Fo^2^)^2^)^-1^'.

Automatic conversion script
Id: cif_fix_values 3143 2015-03-26 13:38:13Z robertas 
;
_cod_original_cell_volume 924.9(9)
_cod_original_formula_sum 'K2 Pt Cl6'
_cod_database_code 2105524

loop_
_symmetry_equiv_pos_as_xyz
+x,+y,+z
+x,-y,-z
-x,-y,+z
-x,+y,-z
-y,+x,+z
+y,+x,-z
+y,-x,+z
-y,-x,-z
+y,+z,+x
-y,-z,+x
+y,-z,-x
-y,+z,-x
-z,+y,+x
-z,-y,-x
+z,-y,+x
+z,+y,-x
+z,+x,+y
-z,+x,-y
-z,-x,+y
+z,-x,-y
-x,-z,-y
-x,+z,+y
+x,-z,+y
+x,+z,-y
-x,-y,-z
-x,+y,+z
+x,+y,-z
+x,-y,+z
+y,-x,-z
-y,-x,+z
-y,+x,-z
+y,+x,+z
-y,-z,-x
+y,+z,-x
-y,+z,+x
+y,-z,+x
+z,-y,-x
+z,+y,+x
-z,+y,-x
-z,-y,+x
-z,-x,-y
+z,-x,+y
+z,+x,-y
-z,+x,+y
+x,+z,+y
+x,-z,-y
-x,+z,-y
-x,-z,+y
+x,1/2+y,1/2+z
1/2+x,+y,1/2+z
1/2+x,1/2+y,+z
+x,1/2-y,1/2-z
1/2+x,-y,1/2-z
1/2+x,1/2-y,-z
-x,1/2-y,1/2+z
1/2-x,-y,1/2+z
1/2-x,1/2-y,+z
-x,1/2+y,1/2-z
1/2-x,+y,1/2-z
1/2-x,1/2+y,-z
-y,1/2+x,1/2+z
1/2-y,+x,1/2+z
1/2-y,1/2+x,+z
+y,1/2+x,1/2-z
1/2+y,+x,1/2-z
1/2+y,1/2+x,-z
+y,1/2-x,1/2+z
1/2+y,-x,1/2+z
1/2+y,1/2-x,+z
-y,1/2-x,1/2-z
1/2-y,-x,1/2-z
1/2-y,1/2-x,-z
+y,1/2+z,1/2+x
1/2+y,+z,1/2+x
1/2+y,1/2+z,+x
-y,1/2-z,1/2+x
1/2-y,-z,1/2+x
1/2-y,1/2-z,+x
+y,1/2-z,1/2-x
1/2+y,-z,1/2-x
1/2+y,1/2-z,-x
-y,1/2+z,1/2-x
1/2-y,+z,1/2-x
1/2-y,1/2+z,-x
-z,1/2+y,1/2+x
1/2-z,+y,1/2+x
1/2-z,1/2+y,+x
-z,1/2-y,1/2-x
1/2-z,-y,1/2-x
1/2-z,1/2-y,-x
+z,1/2-y,1/2+x
1/2+z,-y,1/2+x
1/2+z,1/2-y,+x
+z,1/2+y,1/2-x
1/2+z,+y,1/2-x
1/2+z,1/2+y,-x
+z,1/2+x,1/2+y
1/2+z,+x,1/2+y
1/2+z,1/2+x,+y
-z,1/2+x,1/2-y
1/2-z,+x,1/2-y
1/2-z,1/2+x,-y
-z,1/2-x,1/2+y
1/2-z,-x,1/2+y
1/2-z,1/2-x,+y
+z,1/2-x,1/2-y
1/2+z,-x,1/2-y
1/2+z,1/2-x,-y
-x,1/2-z,1/2-y
1/2-x,-z,1/2-y
1/2-x,1/2-z,-y
-x,1/2+z,1/2+y
1/2-x,+z,1/2+y
1/2-x,1/2+z,+y
+x,1/2-z,1/2+y
1/2+x,-z,1/2+y
1/2+x,1/2-z,+y
+x,1/2+z,1/2-y
1/2+x,+z,1/2-y
1/2+x,1/2+z,-y
-x,1/2-y,1/2-z
1/2-x,-y,1/2-z
1/2-x,1/2-y,-z
-x,1/2+y,1/2+z
1/2-x,+y,1/2+z
1/2-x,1/2+y,+z
+x,1/2+y,1/2-z
1/2+x,+y,1/2-z
1/2+x,1/2+y,-z
+x,1/2-y,1/2+z
1/2+x,-y,1/2+z
1/2+x,1/2-y,+z
+y,1/2-x,1/2-z
1/2+y,-x,1/2-z
1/2+y,1/2-x,-z
-y,1/2-x,1/2+z
1/2-y,-x,1/2+z
1/2-y,1/2-x,+z
-y,1/2+x,1/2-z
1/2-y,+x,1/2-z
1/2-y,1/2+x,-z
+y,1/2+x,1/2+z
1/2+y,+x,1/2+z
1/2+y,1/2+x,+z
-y,1/2-z,1/2-x
1/2-y,-z,1/2-x
1/2-y,1/2-z,-x
+y,1/2+z,1/2-x
1/2+y,+z,1/2-x
1/2+y,1/2+z,-x
-y,1/2+z,1/2+x
1/2-y,+z,1/2+x
1/2-y,1/2+z,+x
+y,1/2-z,1/2+x
1/2+y,-z,1/2+x
1/2+y,1/2-z,+x
+z,1/2-y,1/2-x
1/2+z,-y,1/2-x
1/2+z,1/2-y,-x
+z,1/2+y,1/2+x
1/2+z,+y,1/2+x
1/2+z,1/2+y,+x
-z,1/2+y,1/2-x
1/2-z,+y,1/2-x
1/2-z,1/2+y,-x
-z,1/2-y,1/2+x
1/2-z,-y,1/2+x
1/2-z,1/2-y,+x
-z,1/2-x,1/2-y
1/2-z,-x,1/2-y
1/2-z,1/2-x,-y
+z,1/2-x,1/2+y
1/2+z,-x,1/2+y
1/2+z,1/2-x,+y
+z,1/2+x,1/2-y
1/2+z,+x,1/2-y
1/2+z,1/2+x,-y
-z,1/2+x,1/2+y
1/2-z,+x,1/2+y
1/2-z,1/2+x,+y
+x,1/2+z,1/2+y
1/2+x,+z,1/2+y
1/2+x,1/2+z,+y
+x,1/2-z,1/2-y
1/2+x,-z,1/2-y
1/2+x,1/2-z,-y
-x,1/2+z,1/2-y
1/2-x,+z,1/2-y
1/2-x,1/2+z,-y
-x,1/2-z,1/2+y
1/2-x,-z,1/2+y
1/2-x,1/2-z,+y

loop_
_atom_site_aniso_label
_atom_site_aniso_U_11
_atom_site_aniso_U_22
_atom_site_aniso_U_33
_atom_site_aniso_U_12
_atom_site_aniso_U_13
_atom_site_aniso_U_23
K .03797(7) .03797(7) .03797(7) .00000 .00000 .00000
Pt .014650(10) .014650(10) .014650(10) .00000 .00000 .00000
Cl .01606(6) .04168(7) .04168(7) .00000 .00000 .00000

loop_
_atom_site_label
_atom_site_fract_x
_atom_site_fract_y
_atom_site_fract_z
_atom_site_U_iso_or_equiv
_atom_site_thermal_displace_type
K .25000 .25000 .25000 .03797(7) Uani
Pt .00000 .00000 .00000 .014650(10) Uani
Cl .23743(2) .00000 .00000 .03313(7) Uani

loop_
_atom_type_symbol
_atom_type_scat_source
K 'Int. Tables Vol IV Tables 2.2B and 2.3.1'
Pt 'Int. Tables Vol IV Tables 2.2B and 2.3.1'
Cl 'Int. Tables Vol IV Tables 2.2B and 2.3.1'

loop_
_geom_bond_atom_site_label_1
_geom_bond_atom_site_label_2
_geom_bond_site_symmetry_1
_geom_bond_site_symmetry_2
_geom_bond_distance
_geom_bond_publ_flag
Pt Cl 49 49 2.3133(8) yes
